data_4325948
loop_
_publ_author_name
'Jingjun Hao'
'Jianfeng Li'
'Chunming Cui'
'Herbert W. Roesky'

_publ_contact_author_address
;Institute of Elemento-organic Chemistry
Nankai UNiversity
Tianjin, 300071
China
;
_publ_contact_author_email cmcui@nankai.edu.cn
_publ_contact_author_fax 86-22-23503461
_publ_contact_author_name 'Chunming Cui'
_publ_contact_author_phone 86-22-23503461
_publ_section_title
;
 Synthesis and Characterization of Heterobimetallic Oxo-Bridged
 Aluminum-Rare Earth Metal Complexes
;
_journal_name_full 'Inorganic Chemistry'
_journal_page_first 7453
_journal_page_last 7459
_journal_paper_doi 10.1021/ic2010584
_journal_volume 50
_journal_year 2011
_chemical_formula_sum 'C77 H110 Al N4 O3 Sm'
_chemical_formula_weight 1317.02
_chemical_name_systematic
; 
 ? 
;
_space_group_IT_number 2
_symmetry_cell_setting triclinic
_symmetry_space_group_name_Hall '-P 1'
_symmetry_space_group_name_H-M 'P -1'
_atom_sites_solution_hydrogens geom
_atom_sites_solution_primary direct
_atom_sites_solution_secondary difmap
_audit_creation_method SHELXL-97
_cell_angle_alpha 88.87(3)
_cell_angle_beta 78.41(3)
_cell_angle_gamma 70.49(3)
_cell_formula_units_Z 2
_cell_length_a 10.926(2)
_cell_length_b 15.241(3)
_cell_length_c 22.931(5)
_cell_measurement_reflns_used 7594
_cell_measurement_temperature 113(2)
_cell_measurement_theta_max 27.142
_cell_measurement_theta_min 1.419
_cell_volume 3521.3(15)
_computing_cell_refinement CrystalClear
_computing_data_collection CrystalClear
_computing_data_reduction CrystalClear
_computing_molecular_graphics 'Bruker SHELXTL'
_computing_publication_material 'CrystalStructure 3.8'
_computing_structure_refinement 'SHELXL-97 (Sheldrick, 1997)'
_computing_structure_solution 'SHELXS-97 (Sheldrick, 1990)'
_diffrn_ambient_temperature 113(2)
_diffrn_detector_area_resol_mean 14.63
_diffrn_measured_fraction_theta_full 0.975
_diffrn_measured_fraction_theta_max 0.975
_diffrn_measurement_device_type 'Rigaku Saturn CCD area detector'
_diffrn_measurement_method '\w and \f scans'
_diffrn_radiation_monochromator multilayer
_diffrn_radiation_source 'rotating anode'
_diffrn_radiation_type MoK\a
_diffrn_radiation_wavelength 0.71073
_diffrn_reflns_av_R_equivalents 0.0315
_diffrn_reflns_av_sigmaI/netI 0.0612
_diffrn_reflns_limit_h_max 11
_diffrn_reflns_limit_h_min -13
_diffrn_reflns_limit_k_max 18
_diffrn_reflns_limit_k_min -18
_diffrn_reflns_limit_l_max 23
_diffrn_reflns_limit_l_min -27
_diffrn_reflns_number 19430
_diffrn_reflns_theta_full 25.02
_diffrn_reflns_theta_max 25.02
_diffrn_reflns_theta_min 1.42
_diffrn_standards_decay_% 0
_diffrn_standards_interval_count 0
_diffrn_standards_interval_time 0
_diffrn_standards_number 0
_exptl_absorpt_coefficient_mu 0.895
_exptl_absorpt_correction_T_max 0.9002
_exptl_absorpt_correction_T_min 0.8413
_exptl_absorpt_correction_type multi-scan
_exptl_absorpt_process_details CrystalClear
_exptl_crystal_density_diffrn 1.242
_exptl_crystal_F_000 1398
_exptl_crystal_size_max 0.20
_exptl_crystal_size_mid 0.18
_exptl_crystal_size_min 0.12
_refine_diff_density_max 0.617
_refine_diff_density_min -2.875
_refine_diff_density_rms 0.106
_refine_ls_extinction_method none
_refine_ls_goodness_of_fit_ref 1.092
_refine_ls_hydrogen_treatment constr
_refine_ls_matrix_type full
_refine_ls_number_parameters 848
_refine_ls_number_reflns 12108
_refine_ls_number_restraints 216
_refine_ls_restrained_S_all 1.086
_refine_ls_R_factor_all 0.0649
_refine_ls_R_factor_gt 0.0572
_refine_ls_shift/su_max 0.003
_refine_ls_shift/su_mean 0.000
_refine_ls_structure_factor_coef Fsqd
_refine_ls_weighting_details 'calc w=1/[\s^2^(Fo^2^)+(0.0809P)^2^+3.5869P] where P=(Fo^2^+2Fc^2^)/3'
_refine_ls_weighting_scheme calc
_refine_ls_wR_factor_gt 0.1482
_refine_ls_wR_factor_ref 0.1562
_reflns_number_gt 10774
_reflns_number_total 12108
_reflns_threshold_expression >2sigma(I)
_cod_data_source_file ic2010584_si_001_1.cif
_cod_data_source_block m091208a
_cod_original_cell_volume 3521.3(12)
_cod_database_code 4325948

loop_
_symmetry_equiv_pos_as_xyz
'x, y, z'
'-x, -y, -z'

loop_
_atom_site_label
_atom_site_type_symbol
_atom_site_fract_x
_atom_site_fract_y
_atom_site_fract_z
_atom_site_U_iso_or_equiv
_atom_site_adp_type
_atom_site_occupancy
_atom_site_symmetry_multiplicity
_atom_site_calc_flag
_atom_site_refinement_flags
_atom_site_disorder_assembly
_atom_site_disorder_group
Sm1 Sm 0.81586(3) 0.252976(19) 0.345086(10) 0.03458(11) Uani 1 1 d . . .
Al1 Al 0.96683(15) 0.02040(12) 0.25357(6) 0.0359(4) Uani 1 1 d . . .
O1 O 0.8945(3) 0.1257(3) 0.29124(13) 0.0386(9) Uani 1 1 d . . .
O2 O 0.9899(4) 0.3148(3) 0.29927(15) 0.0475(10) Uani 1 1 d . . .
O3 O 0.8750(3) 0.2548(3) 0.42635(14) 0.0405(9) Uani 1 1 d . . .
N1 N 0.8310(4) -0.0164(3) 0.22804(16) 0.0341(10) Uani 1 1 d . . .
N2 N 1.0093(4) -0.0820(3) 0.30592(16) 0.0349(10) Uani 1 1 d . . .
N3 N 0.6845(4) 0.4258(3) 0.32406(17) 0.0370(10) Uani 1 1 d . . .
N4 N 0.5741(4) 0.2913(3) 0.38147(16) 0.0343(9) Uani 1 1 d . . .
C1 C 0.7939(5) 0.0136(4) 0.1716(2) 0.0373(12) Uani 1 1 d . . .
C2 C 0.6948(5) 0.1004(4) 0.1700(2) 0.0400(13) Uani 1 1 d . . .
C3 C 0.6636(6) 0.1288(5) 0.1147(2) 0.0499(15) Uani 1 1 d . . .
H3 H 0.5981 0.1856 0.1125 0.060 Uiso 1 1 calc R . .
C4 C 0.7292(7) 0.0732(5) 0.0634(2) 0.0562(17) Uani 1 1 d . . .
H4 H 0.7071 0.0930 0.0271 0.067 Uiso 1 1 calc R . .
C5 C 0.8273(7) -0.0113(5) 0.0655(2) 0.0558(17) Uani 1 1 d . . .
H5 H 0.8706 -0.0473 0.0304 0.067 Uiso 1 1 calc R . .
C6 C 0.8635(6) -0.0446(4) 0.1197(2) 0.0433(14) Uani 1 1 d . . .
C7 C 0.9687(5) -0.1374(5) 0.1212(2) 0.0474(14) Uani 1 1 d . . .
H7 H 0.9982 -0.1381 0.1589 0.057 Uiso 1 1 calc R . .
C8 C 1.0903(6) -0.1530(5) 0.0710(2) 0.0588(17) Uani 1 1 d . . .
H8A H 1.0662 -0.1570 0.0334 0.088 Uiso 1 1 calc R . .
H8B H 1.1583 -0.2099 0.0763 0.088 Uiso 1 1 calc R . .
H8C H 1.1227 -0.1018 0.0718 0.088 Uiso 1 1 calc R . .
C9 C 0.9136(6) -0.2171(5) 0.1208(3) 0.0588(16) Uani 1 1 d . . .
H9A H 0.8393 -0.2071 0.1535 0.088 Uiso 1 1 calc R . .
H9B H 0.9813 -0.2750 0.1247 0.088 Uiso 1 1 calc R . .
H9C H 0.8855 -0.2193 0.0839 0.088 Uiso 1 1 calc R . .
C10 C 0.6244(6) 0.1646(4) 0.2243(2) 0.0411(13) Uani 1 1 d . . .
H10 H 0.6550 0.1327 0.2589 0.049 Uiso 1 1 calc R . .
C11 C 0.4733(6) 0.1916(5) 0.2362(3) 0.0532(15) Uani 1 1 d . . .
H11A H 0.4396 0.2318 0.2061 0.080 Uiso 1 1 calc R . .
H11B H 0.4356 0.2237 0.2746 0.080 Uiso 1 1 calc R . .
H11C H 0.4497 0.1364 0.2353 0.080 Uiso 1 1 calc R . .
C12 C 0.6614(7) 0.2541(4) 0.2186(2) 0.0506(15) Uani 1 1 d . . .
H12A H 0.7559 0.2379 0.2128 0.076 Uiso 1 1 calc R . .
H12B H 0.6196 0.2933 0.2543 0.076 Uiso 1 1 calc R . .
H12C H 0.6316 0.2869 0.1851 0.076 Uiso 1 1 calc R . .
C13 C 0.6351(5) -0.0674(4) 0.2497(2) 0.0362(11) Uani 1 1 d . . .
H13A H 0.5606 -0.0115 0.2619 0.054 Uiso 1 1 calc R . .
H13B H 0.6174 -0.1190 0.2700 0.054 Uiso 1 1 calc R . .
H13C H 0.6498 -0.0790 0.2075 0.054 Uiso 1 1 calc R . .
C14 C 0.7576(5) -0.0561(3) 0.2653(2) 0.0318(10) Uani 1 1 d . . .
C15 C 0.7874(5) -0.0879(4) 0.32060(19) 0.0340(11) Uani 1 1 d . . .
H15 H 0.7199 -0.0992 0.3481 0.041 Uiso 1 1 calc R . .
C16 C 0.9066(5) -0.1041(4) 0.33833(19) 0.0344(11) Uani 1 1 d . . .
C17 C 0.9209(5) -0.1485(4) 0.3967(2) 0.0434(13) Uani 1 1 d . . .
H17A H 0.9906 -0.2080 0.3899 0.065 Uiso 1 1 calc R . .
H17B H 0.8390 -0.1570 0.4154 0.065 Uiso 1 1 calc R . .
H17C H 0.9423 -0.1090 0.4222 0.065 Uiso 1 1 calc R . .
C18 C 1.1398(5) -0.1312(4) 0.31757(19) 0.0379(12) Uani 1 1 d . . .
C19 C 1.2023(5) -0.2245(4) 0.2979(2) 0.0416(13) Uani 1 1 d . . .
C20 C 1.3339(5) -0.2691(5) 0.3040(2) 0.0475(14) Uani 1 1 d . . .
H20 H 1.3769 -0.3310 0.2905 0.057 Uiso 1 1 calc R . .
C21 C 1.4007(5) -0.2232(5) 0.3296(2) 0.0499(16) Uani 1 1 d . . .
H21 H 1.4883 -0.2535 0.3326 0.060 Uiso 1 1 calc R . .
C22 C 1.3372(5) -0.1331(5) 0.3505(2) 0.0498(16) Uani 1 1 d . . .
H22 H 1.3822 -0.1029 0.3685 0.060 Uiso 1 1 calc R . .
C23 C 1.2064(5) -0.0845(4) 0.3456(2) 0.0433(14) Uani 1 1 d . . .
C24 C 1.1378(6) 0.0150(5) 0.3713(2) 0.0469(15) Uani 1 1 d . . .
H24 H 1.0437 0.0329 0.3697 0.056 Uiso 1 1 calc R . .
C25 C 1.1953(6) 0.0828(5) 0.3344(2) 0.0562(17) Uani 1 1 d . . .
H25A H 1.2880 0.0659 0.3348 0.084 Uiso 1 1 calc R . .
H25B H 1.1495 0.1451 0.3512 0.084 Uiso 1 1 calc R . .
H25C H 1.1843 0.0796 0.2940 0.084 Uiso 1 1 calc R . .
C26 C 1.1473(6) 0.0222(5) 0.4369(2) 0.0553(17) Uani 1 1 d . . .
H26A H 1.1156 -0.0230 0.4587 0.083 Uiso 1 1 calc R . .
H26B H 1.0942 0.0836 0.4536 0.083 Uiso 1 1 calc R . .
H26C H 1.2380 0.0105 0.4393 0.083 Uiso 1 1 calc R . .
C27 C 1.1368(6) -0.2831(5) 0.2688(3) 0.0503(14) Uani 1 1 d . . .
H27 H 1.0447 -0.2437 0.2698 0.060 Uiso 1 1 calc R . .
C28 C 1.2028(6) -0.3106(5) 0.2040(3) 0.0627(18) Uani 1 1 d . . .
H28A H 1.2957 -0.3440 0.2010 0.094 Uiso 1 1 calc R . .
H28B H 1.1919 -0.2556 0.1816 0.094 Uiso 1 1 calc R . .
H28C H 1.1627 -0.3497 0.1883 0.094 Uiso 1 1 calc R . .
C29 C 1.1327(7) -0.3667(5) 0.3046(3) 0.0629(17) Uani 1 1 d . . .
H29A H 1.0821 -0.3977 0.2888 0.094 Uiso 1 1 calc R . .
H29B H 1.0919 -0.3466 0.3455 0.094 Uiso 1 1 calc R . .
H29C H 1.2214 -0.4090 0.3024 0.094 Uiso 1 1 calc R . .
C30 C 1.0264(6) 0.1372(4) 0.1205(2) 0.0468(14) Uani 1 1 d . . .
H30 H 0.9532 0.1177 0.1240 0.056 Uiso 1 1 calc R . .
C31 C 1.0322(7) 0.2126(5) 0.0859(2) 0.0572(17) Uani 1 1 d . . .
H31 H 0.9632 0.2432 0.0669 0.069 Uiso 1 1 calc R . .
C32 C 1.1413(8) 0.2416(5) 0.0801(2) 0.065(2) Uani 1 1 d . . .
H32 H 1.1465 0.2912 0.0566 0.078 Uiso 1 1 calc R . .
C33 C 1.2418(8) 0.1971(6) 0.1091(3) 0.070(2) Uani 1 1 d . . .
H33 H 1.3149 0.2167 0.1053 0.084 Uiso 1 1 calc R . .
C34 C 1.2350(7) 0.1236(5) 0.1439(2) 0.0575(18) Uani 1 1 d . . .
H34 H 1.3032 0.0952 0.1639 0.069 Uiso 1 1 calc R . .
C35 C 1.1275(6) 0.0902(5) 0.1501(2) 0.0460(14) Uani 1 1 d . . .
C36 C 1.1223(6) 0.0088(5) 0.1865(2) 0.0431(14) Uani 1 1 d . . .
C37 C 1.2252(6) -0.0710(5) 0.1792(2) 0.0451(14) Uani 1 1 d . . .
H37 H 1.2139 -0.1143 0.2071 0.054 Uiso 1 1 calc R . .
C38 C 1.3528(5) -0.1046(5) 0.1359(2) 0.0494(16) Uani 1 1 d . . .
C39 C 1.4567(6) -0.1760(6) 0.1527(2) 0.061(2) Uani 1 1 d . . .
H39 H 1.4423 -0.2005 0.1899 0.074 Uiso 1 1 calc R . .
C40 C 1.5789(6) -0.2108(6) 0.1157(3) 0.076(2) Uani 1 1 d . . .
H40 H 1.6468 -0.2571 0.1285 0.091 Uiso 1 1 calc R . .
C41 C 1.6024(6) -0.1772(7) 0.0589(3) 0.079(3) Uani 1 1 d . . .
H41 H 1.6854 -0.2006 0.0337 0.094 Uiso 1 1 calc R . .
C42 C 1.5014(6) -0.1094(6) 0.0412(2) 0.0597(19) Uani 1 1 d . . .
H42 H 1.5157 -0.0874 0.0032 0.072 Uiso 1 1 calc R . .
C43 C 1.3787(6) -0.0729(5) 0.0782(2) 0.0505(15) Uani 1 1 d . . .
H43 H 1.3118 -0.0264 0.0649 0.061 Uiso 1 1 calc R . .
C44 C 0.7242(5) 0.5055(4) 0.3042(2) 0.0370(12) Uani 1 1 d . . .
C45 C 0.7334(5) 0.5279(4) 0.2440(2) 0.0380(12) Uani 1 1 d . . .
C46 C 0.7719(6) 0.6049(4) 0.2268(2) 0.0426(13) Uani 1 1 d . . .
H46 H 0.7786 0.6213 0.1873 0.051 Uiso 1 1 calc R . .
C47 C 0.8001(5) 0.6570(4) 0.2672(2) 0.0411(12) Uani 1 1 d . . .
H47 H 0.8249 0.7083 0.2550 0.049 Uiso 1 1 calc R . .
C48 C 0.7916(5) 0.6334(4) 0.3257(2) 0.0389(12) Uani 1 1 d . . .
H48 H 0.8104 0.6694 0.3526 0.047 Uiso 1 1 calc R . .
C49 C 0.7553(5) 0.5565(4) 0.3456(2) 0.0370(11) Uani 1 1 d . . .
C50 C 0.7468(6) 0.5306(4) 0.4102(2) 0.0421(13) Uani 1 1 d . . .
H50 H 0.7704 0.4627 0.4110 0.050 Uiso 1 1 calc R . .
C51 C 0.8429(7) 0.5586(5) 0.4406(3) 0.0558(16) Uani 1 1 d . . .
H51A H 0.9314 0.5334 0.4173 0.084 Uiso 1 1 calc R . .
H51B H 0.8402 0.5346 0.4797 0.084 Uiso 1 1 calc R . .
H51C H 0.8168 0.6254 0.4438 0.084 Uiso 1 1 calc R . .
C52 C 0.6056(6) 0.5741(5) 0.4467(2) 0.0497(15) Uani 1 1 d . . .
H52A H 0.5767 0.6404 0.4434 0.075 Uiso 1 1 calc R . .
H52B H 0.6041 0.5599 0.4877 0.075 Uiso 1 1 calc R . .
H52C H 0.5472 0.5492 0.4317 0.075 Uiso 1 1 calc R . .
C53 C 0.7008(6) 0.4719(4) 0.1986(2) 0.0467(14) Uani 1 1 d . . .
H53 H 0.7143 0.4093 0.2132 0.056 Uiso 1 1 calc R . .
C54 C 0.5561(6) 0.5135(5) 0.1936(2) 0.0574(17) Uani 1 1 d . . .
H54A H 0.5001 0.5184 0.2323 0.086 Uiso 1 1 calc R . .
H54B H 0.5366 0.4741 0.1673 0.086 Uiso 1 1 calc R . .
H54C H 0.5402 0.5744 0.1780 0.086 Uiso 1 1 calc R . .
C55 C 0.7906(7) 0.4611(5) 0.1360(2) 0.0570(16) Uani 1 1 d . . .
H55A H 0.7721 0.5205 0.1184 0.085 Uiso 1 1 calc R . .
H55B H 0.7736 0.4180 0.1114 0.085 Uiso 1 1 calc R . .
H55C H 0.8820 0.4379 0.1394 0.085 Uiso 1 1 calc R . .
C56 C 0.5559(5) 0.4454(4) 0.3420(2) 0.0365(12) Uani 1 1 d . . .
H56 H 0.5002 0.5051 0.3372 0.044 Uiso 1 1 calc R . .
C57 C 0.4978(5) 0.3799(4) 0.3683(2) 0.0357(12) Uani 1 1 d . . .
C58 C 0.3626(5) 0.3942(4) 0.3882(2) 0.0396(12) Uani 1 1 d . . .
H58 H 0.2920 0.4475 0.3847 0.048 Uiso 1 1 calc R . .
C59 C 0.3551(5) 0.3126(4) 0.4145(2) 0.0401(12) Uani 1 1 d . . .
H59 H 0.2780 0.3005 0.4315 0.048 Uiso 1 1 calc R . .
C60 C 0.4859(5) 0.2522(4) 0.4106(2) 0.0362(12) Uani 1 1 d . . .
C61 C 0.5280(5) 0.1549(4) 0.4342(2) 0.0386(12) Uani 1 1 d . . .
C62 C 0.4765(6) 0.0933(4) 0.4015(3) 0.0476(14) Uani 1 1 d . . .
H62A H 0.5151 0.0889 0.3597 0.071 Uiso 1 1 calc R . .
H62B H 0.3817 0.1198 0.4072 0.071 Uiso 1 1 calc R . .
H62C H 0.5001 0.0322 0.4168 0.071 Uiso 1 1 calc R . .
C63 C 0.6794(5) 0.1124(4) 0.4266(2) 0.0435(13) Uani 1 1 d . . .
H63A H 0.7019 0.0524 0.4435 0.065 Uiso 1 1 calc R . .
H63B H 0.7111 0.1526 0.4465 0.065 Uiso 1 1 calc R . .
H63C H 0.7198 0.1056 0.3849 0.065 Uiso 1 1 calc R . .
C64 C 0.4651(6) 0.1606(4) 0.5011(2) 0.0525(15) Uani 1 1 d . . .
H64A H 0.3703 0.1873 0.5067 0.079 Uiso 1 1 calc R . .
H64B H 0.4973 0.1990 0.5224 0.079 Uiso 1 1 calc R . .
H64C H 0.4885 0.0992 0.5161 0.079 Uiso 1 1 calc R . .
C65 C 0.8820(5) 0.2633(4) 0.4865(2) 0.0430(13) Uani 1 1 d . . .
H65 H 0.9034 0.2012 0.5026 0.052 Uiso 1 1 calc R . .
C66 C 0.9935(6) 0.3009(5) 0.4902(2) 0.0553(17) Uani 1 1 d . . .
H66A H 1.0769 0.2568 0.4707 0.083 Uiso 1 1 calc R . .
H66B H 0.9950 0.3105 0.5313 0.083 Uiso 1 1 calc R . .
H66C H 0.9788 0.3589 0.4710 0.083 Uiso 1 1 calc R . .
C67 C 0.7503(6) 0.3246(5) 0.5225(2) 0.0576(17) Uani 1 1 d . . .
H67A H 0.7308 0.3870 0.5093 0.086 Uiso 1 1 calc R . .
H67B H 0.7544 0.3247 0.5639 0.086 Uiso 1 1 calc R . .
H67C H 0.6818 0.3010 0.5171 0.086 Uiso 1 1 calc R . .
C68 C 1.0201(8) 0.3207(5) 0.2353(2) 0.068(2) Uani 1 1 d . . .
H68A H 0.9392 0.3473 0.2204 0.081 Uiso 1 1 calc R . .
H68B H 1.0684 0.2594 0.2161 0.081 Uiso 1 1 calc R . .
C69 C 1.1043(7) 0.3830(5) 0.2235(3) 0.0602(18) Uani 1 1 d . . .
H69A H 1.1849 0.3535 0.1940 0.072 Uiso 1 1 calc R . .
H69B H 1.0557 0.4423 0.2093 0.072 Uiso 1 1 calc R . .
C70 C 1.1345(9) 0.3957(7) 0.2802(3) 0.083(3) Uani 1 1 d . . .
H70A H 1.2301 0.3745 0.2764 0.100 Uiso 1 1 calc R . .
H70B H 1.1002 0.4615 0.2921 0.100 Uiso 1 1 calc R . .
C71 C 1.0799(8) 0.3466(6) 0.3246(3) 0.077(3) Uani 1 1 d . . .
H71A H 1.0324 0.3870 0.3599 0.093 Uiso 1 1 calc R . .
H71B H 1.1492 0.2941 0.3355 0.093 Uiso 1 1 calc R . .
C72 C 0.5727(18) 0.3304(18) -0.0076(10) 0.125(6) Uani 0.50 1 d PDU A 1
C73 C 0.4849(15) 0.3993(15) 0.0451(9) 0.116(4) Uani 0.50 1 d PDU A 1
C74 C 0.3404(14) 0.4321(18) 0.0359(9) 0.121(4) Uani 0.50 1 d PDU A 1
C75 C 0.2532(15) 0.5049(14) 0.0854(8) 0.122(4) Uani 0.50 1 d PDU A 1
C76 C 0.1062(14) 0.5272(16) 0.0868(8) 0.129(4) Uani 0.50 1 d PDU A 1
C77 C 0.075(2) 0.5260(19) 0.0248(10) 0.130(5) Uani 0.50 1 d PDU A 1
C72' C 0.5470(17) 0.350(2) 0.0178(11) 0.134(6) Uani 0.50 1 d PDU B 2
C73' C 0.4100(16) 0.3993(16) 0.0579(8) 0.117(4) Uani 0.50 1 d PDU B 2
C74' C 0.3083(18) 0.4406(17) 0.0176(7) 0.124(4) Uani 0.50 1 d PDU B 2
C75' C 0.1731(15) 0.4904(15) 0.0585(8) 0.125(4) Uani 0.50 1 d PDU B 2
C76' C 0.0886(17) 0.5741(11) 0.0284(11) 0.135(5) Uani 0.50 1 d PDU B 2
C77' C -0.026(2) 0.5474(15) 0.0126(11) 0.133(5) Uani 0.50 1 d PDU . 2

loop_
_atom_site_aniso_label
_atom_site_aniso_U_11
_atom_site_aniso_U_22
_atom_site_aniso_U_33
_atom_site_aniso_U_23
_atom_site_aniso_U_13
_atom_site_aniso_U_12
Sm1 0.04032(18) 0.06158(19) 0.02087(15) 0.01292(11) -0.01263(11) -0.03885(14)
Al1 0.0364(8) 0.0737(11) 0.0155(6) 0.0082(6) -0.0070(6) -0.0413(8)
O1 0.039(2) 0.074(3) 0.0210(16) 0.0121(15) -0.0098(14) -0.0410(19)
O2 0.054(2) 0.086(3) 0.0292(18) 0.0165(18) -0.0143(17) -0.056(2)
O3 0.042(2) 0.075(3) 0.0219(16) 0.0092(16) -0.0118(15) -0.040(2)
N1 0.036(2) 0.065(3) 0.0172(18) 0.0092(17) -0.0094(16) -0.036(2)
N2 0.030(2) 0.067(3) 0.0202(19) 0.0075(18) -0.0079(16) -0.032(2)
N3 0.052(3) 0.057(3) 0.023(2) 0.0142(18) -0.0152(19) -0.041(2)
N4 0.038(2) 0.057(3) 0.025(2) 0.0121(18) -0.0119(17) -0.036(2)
C1 0.042(3) 0.070(4) 0.023(2) 0.013(2) -0.013(2) -0.044(3)
C2 0.052(3) 0.067(4) 0.025(2) 0.015(2) -0.018(2) -0.046(3)
C3 0.065(4) 0.078(4) 0.030(3) 0.016(3) -0.024(3) -0.046(3)
C4 0.078(5) 0.090(5) 0.022(3) 0.016(3) -0.023(3) -0.050(4)
C5 0.066(4) 0.097(5) 0.024(3) 0.007(3) -0.016(3) -0.049(4)
C6 0.047(3) 0.084(4) 0.019(2) 0.008(2) -0.008(2) -0.048(3)
C7 0.038(3) 0.086(4) 0.028(3) 0.000(3) -0.008(2) -0.033(3)
C8 0.051(4) 0.107(5) 0.027(3) -0.003(3) -0.003(3) -0.041(4)
C9 0.049(4) 0.076(4) 0.061(4) 0.013(3) -0.016(3) -0.031(3)
C10 0.055(3) 0.061(3) 0.028(3) 0.018(2) -0.022(2) -0.039(3)
C11 0.054(4) 0.074(4) 0.042(3) 0.010(3) -0.013(3) -0.032(3)
C12 0.078(4) 0.062(4) 0.035(3) 0.015(3) -0.026(3) -0.046(3)
C13 0.033(3) 0.060(3) 0.029(2) 0.009(2) -0.010(2) -0.031(3)
C14 0.033(3) 0.047(3) 0.026(2) 0.0053(19) -0.006(2) -0.027(2)
C15 0.030(3) 0.064(3) 0.019(2) 0.007(2) -0.0003(19) -0.033(2)
C16 0.033(3) 0.060(3) 0.018(2) 0.005(2) -0.0015(19) -0.027(2)
C17 0.033(3) 0.078(4) 0.028(3) 0.019(2) -0.009(2) -0.030(3)
C18 0.029(3) 0.081(4) 0.015(2) 0.010(2) -0.0055(19) -0.034(3)
C19 0.035(3) 0.078(4) 0.022(2) 0.006(2) -0.003(2) -0.034(3)
C20 0.037(3) 0.085(4) 0.029(3) 0.012(3) -0.008(2) -0.031(3)
C21 0.031(3) 0.102(5) 0.024(3) 0.010(3) -0.008(2) -0.031(3)
C22 0.035(3) 0.109(5) 0.024(3) 0.009(3) -0.009(2) -0.047(3)
C23 0.039(3) 0.089(4) 0.017(2) 0.008(2) -0.005(2) -0.041(3)
C24 0.040(3) 0.096(5) 0.024(3) 0.000(3) -0.008(2) -0.047(3)
C25 0.055(4) 0.101(5) 0.034(3) 0.004(3) -0.014(3) -0.052(4)
C26 0.056(4) 0.102(5) 0.025(3) 0.000(3) -0.008(2) -0.049(4)
C27 0.035(3) 0.079(4) 0.046(3) 0.000(3) -0.016(3) -0.026(3)
C28 0.051(4) 0.098(5) 0.051(4) -0.007(3) -0.025(3) -0.032(4)
C29 0.052(4) 0.075(5) 0.069(4) 0.004(3) -0.014(3) -0.031(4)
C30 0.055(4) 0.079(4) 0.022(2) 0.000(2) 0.000(2) -0.047(3)
C31 0.082(5) 0.076(4) 0.022(3) -0.001(3) 0.003(3) -0.044(4)
C32 0.101(6) 0.088(5) 0.025(3) 0.003(3) 0.009(3) -0.071(5)
C33 0.089(5) 0.122(6) 0.030(3) 0.001(3) 0.010(3) -0.089(5)
C34 0.066(4) 0.106(5) 0.026(3) 0.002(3) 0.000(3) -0.068(4)
C35 0.053(3) 0.086(4) 0.017(2) 0.001(2) 0.003(2) -0.053(3)
C36 0.043(3) 0.091(4) 0.016(2) -0.003(2) -0.003(2) -0.052(3)
C37 0.043(3) 0.093(5) 0.020(2) 0.010(3) -0.008(2) -0.048(3)
C38 0.042(3) 0.107(5) 0.022(2) 0.013(3) -0.013(2) -0.051(3)
C39 0.044(4) 0.132(6) 0.025(3) 0.026(3) -0.012(3) -0.051(4)
C40 0.039(4) 0.158(8) 0.038(3) 0.037(4) -0.014(3) -0.041(4)
C41 0.028(3) 0.172(8) 0.039(3) 0.031(4) -0.007(3) -0.039(4)
C42 0.036(3) 0.131(6) 0.023(3) 0.019(3) -0.004(2) -0.045(4)
C43 0.042(3) 0.104(5) 0.020(2) 0.009(3) -0.010(2) -0.042(3)
C44 0.044(3) 0.053(3) 0.030(2) 0.014(2) -0.010(2) -0.037(3)
C45 0.042(3) 0.057(3) 0.027(2) 0.011(2) -0.011(2) -0.030(3)
C46 0.051(3) 0.054(3) 0.033(3) 0.020(2) -0.012(2) -0.031(3)
C47 0.039(3) 0.044(3) 0.049(3) 0.013(2) -0.009(2) -0.025(2)
C48 0.036(3) 0.048(3) 0.042(3) 0.006(2) -0.009(2) -0.025(2)
C49 0.039(3) 0.051(3) 0.033(3) 0.008(2) -0.008(2) -0.031(3)
C50 0.052(3) 0.063(3) 0.029(3) 0.007(2) -0.013(2) -0.040(3)
C51 0.070(4) 0.085(5) 0.040(3) 0.013(3) -0.022(3) -0.056(4)
C52 0.053(4) 0.082(4) 0.030(3) 0.001(3) -0.007(2) -0.045(3)
C53 0.065(4) 0.066(4) 0.028(3) 0.016(2) -0.017(3) -0.043(3)
C54 0.069(4) 0.095(5) 0.030(3) 0.008(3) -0.017(3) -0.052(4)
C55 0.083(5) 0.073(4) 0.027(3) 0.013(3) -0.009(3) -0.044(4)
C56 0.049(3) 0.057(3) 0.021(2) 0.012(2) -0.017(2) -0.036(3)
C57 0.042(3) 0.060(3) 0.023(2) 0.013(2) -0.015(2) -0.036(3)
C58 0.044(3) 0.062(3) 0.029(3) 0.010(2) -0.014(2) -0.035(3)
C59 0.037(3) 0.070(4) 0.030(3) 0.012(2) -0.009(2) -0.039(3)
C60 0.045(3) 0.063(3) 0.021(2) 0.011(2) -0.012(2) -0.042(3)
C61 0.044(3) 0.062(3) 0.028(2) 0.018(2) -0.011(2) -0.040(3)
C62 0.057(4) 0.061(4) 0.047(3) 0.015(3) -0.019(3) -0.045(3)
C63 0.053(3) 0.064(4) 0.032(3) 0.015(2) -0.014(2) -0.041(3)
C64 0.061(4) 0.070(4) 0.032(3) 0.017(3) -0.003(3) -0.033(3)
C65 0.049(3) 0.077(4) 0.024(2) 0.017(2) -0.017(2) -0.044(3)
C66 0.071(4) 0.100(5) 0.031(3) 0.021(3) -0.026(3) -0.068(4)
C67 0.067(4) 0.090(5) 0.031(3) 0.004(3) -0.002(3) -0.050(4)
C68 0.104(6) 0.107(6) 0.027(3) 0.010(3) -0.009(3) -0.085(5)
C69 0.074(5) 0.090(5) 0.038(3) 0.018(3) -0.005(3) -0.060(4)
C70 0.103(6) 0.134(7) 0.063(4) 0.032(4) -0.025(4) -0.101(6)
C71 0.099(6) 0.147(7) 0.041(3) 0.026(4) -0.029(4) -0.107(6)
C72 0.118(9) 0.121(9) 0.121(9) 0.000(8) -0.017(7) -0.024(7)
C73 0.114(7) 0.117(6) 0.114(6) 0.009(5) -0.025(6) -0.035(6)
C74 0.118(6) 0.119(5) 0.121(6) 0.014(5) -0.024(5) -0.035(5)
C75 0.123(6) 0.127(6) 0.119(6) 0.008(5) -0.032(5) -0.041(5)
C76 0.129(6) 0.134(6) 0.124(6) 0.013(5) -0.031(5) -0.042(5)
C77 0.129(8) 0.137(8) 0.132(8) 0.013(7) -0.031(7) -0.053(7)
C72' 0.131(8) 0.132(9) 0.132(9) 0.018(7) -0.030(7) -0.036(7)
C73' 0.118(6) 0.117(6) 0.121(6) 0.012(5) -0.031(5) -0.040(5)
C74' 0.122(6) 0.124(6) 0.121(6) 0.012(5) -0.029(5) -0.033(5)
C75' 0.128(6) 0.128(6) 0.120(6) 0.012(5) -0.033(5) -0.039(5)
C76' 0.138(6) 0.137(6) 0.128(6) 0.017(5) -0.032(5) -0.041(5)
C77' 0.132(8) 0.136(8) 0.129(8) 0.019(7) -0.030(7) -0.041(7)

loop_
_atom_type_symbol
_atom_type_description
_atom_type_scat_dispersion_real
_atom_type_scat_dispersion_imag
_atom_type_scat_source
C C 0.0033 0.0016 'International Tables Vol C Tables 4.2.6.8 and 6.1.1.4'
H H 0.0000 0.0000 'International Tables Vol C Tables 4.2.6.8 and 6.1.1.4'
N N 0.0061 0.0033 'International Tables Vol C Tables 4.2.6.8 and 6.1.1.4'
O O 0.0106 0.0060 'International Tables Vol C Tables 4.2.6.8 and 6.1.1.4'
Al Al 0.0645 0.0514 'International Tables Vol C Tables 4.2.6.8 and 6.1.1.4'
Sm Sm -0.1638 3.4418 'International Tables Vol C Tables 4.2.6.8 and 6.1.1.4'

loop_
_geom_angle_atom_site_label_1
_geom_angle_atom_site_label_2
_geom_angle_atom_site_label_3
_geom_angle
_geom_angle_site_symmetry_1
O3 Sm1 O1 118.23(14) .
O3 Sm1 O2 88.58(12) .
O1 Sm1 O2 95.41(13) .
O3 Sm1 N4 99.93(13) .
O1 Sm1 N4 109.88(13) .
O2 Sm1 N4 144.72(14) .
O3 Sm1 N3 107.96(14) .
O1 Sm1 N3 132.88(12) .
O2 Sm1 N3 76.17(14) .
N4 Sm1 N3 68.62(13) .
O1 Al1 N2 112.76(18) .
O1 Al1 N1 108.98(19) .
N2 Al1 N1 93.63(17) .
O1 Al1 C36 116.3(2) .
N2 Al1 C36 110.8(2) .
N1 Al1 C36 112.18(18) .
Al1 O1 Sm1 174.2(2) .
C68 O2 C71 108.5(4) .
C68 O2 Sm1 119.9(3) .
C71 O2 Sm1 131.6(3) .
C65 O3 Sm1 166.4(3) .
C14 N1 C1 119.0(4) .
C14 N1 Al1 120.6(3) .
C1 N1 Al1 119.6(3) .
C16 N2 C18 116.9(4) .
C16 N2 Al1 117.2(3) .
C18 N2 Al1 125.7(3) .
C56 N3 C44 114.4(5) .
C56 N3 Sm1 111.3(3) .
C44 N3 Sm1 133.7(3) .
C60 N4 C57 105.5(4) .
C60 N4 Sm1 140.1(4) .
C57 N4 Sm1 114.4(3) .
C2 C1 C6 122.7(4) .
C2 C1 N1 119.1(5) .
C6 C1 N1 118.2(5) .
C3 C2 C1 117.9(5) .
C3 C2 C10 118.9(5) .
C1 C2 C10 123.1(4) .
C4 C3 C2 120.8(6) .
C4 C3 H3 119.6 .
C2 C3 H3 119.6 .
C5 C4 C3 120.7(5) .
C5 C4 H4 119.7 .
C3 C4 H4 119.7 .
C4 C5 C6 121.7(6) .
C4 C5 H5 119.2 .
C6 C5 H5 119.2 .
C5 C6 C1 116.3(6) .
C5 C6 C7 120.8(5) .
C1 C6 C7 122.8(4) .
C6 C7 C9 111.4(5) .
C6 C7 C8 112.6(5) .
C9 C7 C8 110.8(5) .
C6 C7 H7 107.3 .
C9 C7 H7 107.3 .
C8 C7 H7 107.3 .
C7 C8 H8A 109.5 .
C7 C8 H8B 109.5 .
H8A C8 H8B 109.5 .
C7 C8 H8C 109.5 .
H8A C8 H8C 109.5 .
H8B C8 H8C 109.5 .
C7 C9 H9A 109.5 .
C7 C9 H9B 109.5 .
H9A C9 H9B 109.5 .
C7 C9 H9C 109.5 .
H9A C9 H9C 109.5 .
H9B C9 H9C 109.5 .
C2 C10 C11 113.8(4) .
C2 C10 C12 110.0(4) .
C11 C10 C12 108.9(5) .
C2 C10 H10 108.0 .
C11 C10 H10 108.0 .
C12 C10 H10 108.0 .
C10 C11 H11A 109.5 .
C10 C11 H11B 109.5 .
H11A C11 H11B 109.5 .
C10 C11 H11C 109.5 .
H11A C11 H11C 109.5 .
H11B C11 H11C 109.5 .
C10 C12 H12A 109.5 .
C10 C12 H12B 109.5 .
H12A C12 H12B 109.5 .
C10 C12 H12C 109.5 .
H12A C12 H12C 109.5 .
H12B C12 H12C 109.5 .
C14 C13 H13A 109.5 .
C14 C13 H13B 109.5 .
H13A C13 H13B 109.5 .
C14 C13 H13C 109.5 .
H13A C13 H13C 109.5 .
H13B C13 H13C 109.5 .
N1 C14 C15 122.5(4) .
N1 C14 C13 120.4(4) .
C15 C14 C13 117.1(4) .
C16 C15 C14 126.9(4) .
C16 C15 H15 116.6 .
C14 C15 H15 116.6 .
N2 C16 C15 123.5(4) .
N2 C16 C17 119.0(4) .
C15 C16 C17 117.5(4) .
C16 C17 H17A 109.5 .
C16 C17 H17B 109.5 .
H17A C17 H17B 109.5 .
C16 C17 H17C 109.5 .
H17A C17 H17C 109.5 .
H17B C17 H17C 109.5 .
C19 C18 C23 120.1(5) .
C19 C18 N2 119.0(4) .
C23 C18 N2 120.8(5) .
C18 C19 C20 118.6(5) .
C18 C19 C27 124.4(5) .
C20 C19 C27 117.1(5) .
C21 C20 C19 121.5(6) .
C21 C20 H20 119.2 .
C19 C20 H20 119.2 .
C22 C21 C20 119.4(5) .
C22 C21 H21 120.3 .
C20 C21 H21 120.3 .
C21 C22 C23 122.0(5) .
C21 C22 H22 119.0 .
C23 C22 H22 119.0 .
C22 C23 C18 118.3(6) .
C22 C23 C24 120.3(5) .
C18 C23 C24 121.4(5) .
C23 C24 C26 110.9(5) .
C23 C24 C25 111.2(5) .
C26 C24 C25 110.7(4) .
C23 C24 H24 108.0 .
C26 C24 H24 108.0 .
C25 C24 H24 108.0 .
C24 C25 H25A 109.5 .
C24 C25 H25B 109.5 .
H25A C25 H25B 109.5 .
C24 C25 H25C 109.5 .
H25A C25 H25C 109.5 .
H25B C25 H25C 109.5 .
C24 C26 H26A 109.5 .
C24 C26 H26B 109.5 .
H26A C26 H26B 109.5 .
C24 C26 H26C 109.5 .
H26A C26 H26C 109.5 .
H26B C26 H26C 109.5 .
C29 C27 C28 112.0(6) .
C29 C27 C19 110.8(5) .
C28 C27 C19 112.1(5) .
C29 C27 H27 107.2 .
C28 C27 H27 107.2 .
C19 C27 H27 107.2 .
C27 C28 H28A 109.5 .
C27 C28 H28B 109.5 .
H28A C28 H28B 109.5 .
C27 C28 H28C 109.5 .
H28A C28 H28C 109.5 .
H28B C28 H28C 109.5 .
C27 C29 H29A 109.5 .
C27 C29 H29B 109.5 .
H29A C29 H29B 109.5 .
C27 C29 H29C 109.5 .
H29A C29 H29C 109.5 .
H29B C29 H29C 109.5 .
C35 C30 C31 121.7(5) .
C35 C30 H30 119.2 .
C31 C30 H30 119.2 .
C32 C31 C30 119.6(7) .
C32 C31 H31 120.2 .
C30 C31 H31 120.2 .
C33 C32 C31 119.9(6) .
C33 C32 H32 120.1 .
C31 C32 H32 120.1 .
C32 C33 C34 120.5(6) .
C32 C33 H33 119.8 .
C34 C33 H33 119.8 .
C33 C34 C35 121.7(7) .
C33 C34 H34 119.1 .
C35 C34 H34 119.1 .
C30 C35 C34 116.6(5) .
C30 C35 C36 121.8(5) .
C34 C35 C36 121.6(6) .
C37 C36 C35 121.3(5) .
C37 C36 Al1 117.9(4) .
C35 C36 Al1 120.5(5) .
C36 C37 C38 133.2(5) .
C36 C37 H37 113.4 .
C38 C37 H37 113.4 .
C39 C38 C43 116.6(5) .
C39 C38 C37 117.6(5) .
C43 C38 C37 125.8(6) .
C40 C39 C38 121.7(5) .
C40 C39 H39 119.2 .
C38 C39 H39 119.2 .
C39 C40 C41 120.5(7) .
C39 C40 H40 119.8 .
C41 C40 H40 119.8 .
C42 C41 C40 118.6(6) .
C42 C41 H41 120.7 .
C40 C41 H41 120.7 .
C41 C42 C43 121.5(5) .
C41 C42 H42 119.3 .
C43 C42 H42 119.3 .
C42 C43 C38 121.1(6) .
C42 C43 H43 119.5 .
C38 C43 H43 119.5 .
C49 C44 C45 121.7(4) .
C49 C44 N3 118.7(4) .
C45 C44 N3 119.5(4) .
C46 C45 C44 117.6(4) .
C46 C45 C53 120.4(4) .
C44 C45 C53 121.9(4) .
C47 C46 C45 121.3(5) .
C47 C46 H46 119.3 .
C45 C46 H46 119.3 .
C48 C47 C46 120.1(5) .
C48 C47 H47 120.0 .
C46 C47 H47 120.0 .
C47 C48 C49 121.5(5) .
C47 C48 H48 119.2 .
C49 C48 H48 119.2 .
C44 C49 C48 117.7(4) .
C44 C49 C50 121.1(4) .
C48 C49 C50 121.2(4) .
C49 C50 C52 111.2(5) .
C49 C50 C51 113.2(4) .
C52 C50 C51 109.0(5) .
C49 C50 H50 107.8 .
C52 C50 H50 107.8 .
C51 C50 H50 107.8 .
C50 C51 H51A 109.5 .
C50 C51 H51B 109.5 .
H51A C51 H51B 109.5 .
C50 C51 H51C 109.5 .
H51A C51 H51C 109.5 .
H51B C51 H51C 109.5 .
C50 C52 H52A 109.5 .
C50 C52 H52B 109.5 .
H52A C52 H52B 109.5 .
C50 C52 H52C 109.5 .
H52A C52 H52C 109.5 .
H52B C52 H52C 109.5 .
C54 C53 C45 111.4(5) .
C54 C53 C55 109.4(4) .
C45 C53 C55 113.8(4) .
C54 C53 H53 107.3 .
C45 C53 H53 107.3 .
C55 C53 H53 107.3 .
C53 C54 H54A 109.5 .
C53 C54 H54B 109.5 .
H54A C54 H54B 109.5 .
C53 C54 H54C 109.5 .
H54A C54 H54C 109.5 .
H54B C54 H54C 109.5 .
C53 C55 H55A 109.5 .
C53 C55 H55B 109.5 .
H55A C55 H55B 109.5 .
C53 C55 H55C 109.5 .
H55A C55 H55C 109.5 .
H55B C55 H55C 109.5 .
N3 C56 C57 123.3(5) .
N3 C56 H56 118.4 .
C57 C56 H56 118.4 .
N4 C57 C58 110.6(4) .
N4 C57 C56 122.1(5) .
C58 C57 C56 127.2(5) .
C59 C58 C57 106.0(5) .
C59 C58 H58 127.0 .
C57 C58 H58 127.0 .
C58 C59 C60 107.0(4) .
C58 C59 H59 126.5 .
C60 C59 H59 126.5 .
N4 C60 C59 110.9(5) .
N4 C60 C61 122.8(5) .
C59 C60 C61 126.3(4) .
C62 C61 C60 108.7(4) .
C62 C61 C63 110.2(5) .
C60 C61 C63 111.9(4) .
C62 C61 C64 108.6(4) .
C60 C61 C64 109.0(5) .
C63 C61 C64 108.5(4) .
C61 C62 H62A 109.5 .
C61 C62 H62B 109.5 .
H62A C62 H62B 109.5 .
C61 C62 H62C 109.5 .
H62A C62 H62C 109.5 .
H62B C62 H62C 109.5 .
C61 C63 H63A 109.5 .
C61 C63 H63B 109.5 .
H63A C63 H63B 109.5 .
C61 C63 H63C 109.5 .
H63A C63 H63C 109.5 .
H63B C63 H63C 109.5 .
C61 C64 H64A 109.5 .
C61 C64 H64B 109.5 .
H64A C64 H64B 109.5 .
C61 C64 H64C 109.5 .
H64A C64 H64C 109.5 .
H64B C64 H64C 109.5 .
O3 C65 C67 110.7(4) .
O3 C65 C66 109.2(4) .
C67 C65 C66 111.9(5) .
O3 C65 H65 108.3 .
C67 C65 H65 108.3 .
C66 C65 H65 108.3 .
C65 C66 H66A 109.5 .
C65 C66 H66B 109.5 .
H66A C66 H66B 109.5 .
C65 C66 H66C 109.5 .
H66A C66 H66C 109.5 .
H66B C66 H66C 109.5 .
C65 C67 H67A 109.5 .
C65 C67 H67B 109.5 .
H67A C67 H67B 109.5 .
C65 C67 H67C 109.5 .
H67A C67 H67C 109.5 .
H67B C67 H67C 109.5 .
O2 C68 C69 106.0(4) .
O2 C68 H68A 110.5 .
C69 C68 H68A 110.5 .
O2 C68 H68B 110.5 .
C69 C68 H68B 110.5 .
H68A C68 H68B 108.7 .
C70 C69 C68 104.4(5) .
C70 C69 H69A 110.9 .
C68 C69 H69A 110.9 .
C70 C69 H69B 110.9 .
C68 C69 H69B 110.9 .
H69A C69 H69B 108.9 .
C71 C70 C69 112.0(5) .
C71 C70 H70A 109.2 .
C69 C70 H70A 109.2 .
C71 C70 H70B 109.2 .
C69 C70 H70B 109.2 .
H70A C70 H70B 107.9 .
C70 C71 O2 106.3(5) .
C70 C71 H71A 110.5 .
O2 C71 H71A 110.5 .
C70 C71 H71B 110.5 .
O2 C71 H71B 110.5 .
H71A C71 H71B 108.7 .
C74 C73 C72 107.9(9) .
C75 C74 C73 108.8(9) .
C76 C75 C74 112.3(9) .
C75 C76 C77 112.9(9) .
C72' C73' C74' 108.6(9) .
C75' C74' C73' 107.6(9) .
C74' C75' C76' 111.4(9) .
C75' C76' C77' 107.4(9) .
C77' C77' C76' 109.0(19) 2_565

loop_
_geom_bond_atom_site_label_1
_geom_bond_atom_site_label_2
_geom_bond_distance
_geom_bond_site_symmetry_2
Sm1 O3 2.095(3) .
Sm1 O1 2.140(4) .
Sm1 O2 2.442(3) .
Sm1 N4 2.474(4) .
Sm1 N3 2.634(5) .
Al1 O1 1.697(4) .
Al1 N2 1.938(4) .
Al1 N1 1.944(4) .
Al1 C36 2.011(5) .
O2 C68 1.445(6) .
O2 C71 1.448(6) .
O3 C65 1.408(6) .
N1 C14 1.330(6) .
N1 C1 1.454(6) .
N2 C16 1.354(6) .
N2 C18 1.448(6) .
N3 C56 1.314(7) .
N3 C44 1.456(6) .
N4 C60 1.356(6) .
N4 C57 1.394(7) .
C1 C2 1.407(8) .
C1 C6 1.416(8) .
C2 C3 1.403(7) .
C2 C10 1.503(8) .
C3 C4 1.381(9) .
C3 H3 0.9300 .
C4 C5 1.381(9) .
C4 H4 0.9300 .
C5 C6 1.414(7) .
C5 H5 0.9300 .
C6 C7 1.501(9) .
C7 C9 1.526(8) .
C7 C8 1.527(7) .
C7 H7 0.9800 .
C8 H8A 0.9600 .
C8 H8B 0.9600 .
C8 H8C 0.9600 .
C9 H9A 0.9600 .
C9 H9B 0.9600 .
C9 H9C 0.9600 .
C10 C11 1.530(8) .
C10 C12 1.543(7) .
C10 H10 0.9800 .
C11 H11A 0.9600 .
C11 H11B 0.9600 .
C11 H11C 0.9600 .
C12 H12A 0.9600 .
C12 H12B 0.9600 .
C12 H12C 0.9600 .
C13 C14 1.515(6) .
C13 H13A 0.9600 .
C13 H13B 0.9600 .
C13 H13C 0.9600 .
C14 C15 1.409(6) .
C15 C16 1.384(7) .
C15 H15 0.9300 .
C16 C17 1.501(6) .
C17 H17A 0.9600 .
C17 H17B 0.9600 .
C17 H17C 0.9600 .
C18 C19 1.394(8) .
C18 C23 1.415(7) .
C19 C20 1.405(8) .
C19 C27 1.548(7) .
C20 C21 1.376(8) .
C20 H20 0.9300 .
C21 C22 1.361(9) .
C21 H21 0.9300 .
C22 C23 1.399(8) .
C22 H22 0.9300 .
C23 C24 1.519(9) .
C24 C26 1.537(7) .
C24 C25 1.537(8) .
C24 H24 0.9800 .
C25 H25A 0.9600 .
C25 H25B 0.9600 .
C25 H25C 0.9600 .
C26 H26A 0.9600 .
C26 H26B 0.9600 .
C26 H26C 0.9600 .
C27 C29 1.512(9) .
C27 C28 1.515(8) .
C27 H27 0.9800 .
C28 H28A 0.9600 .
C28 H28B 0.9600 .
C28 H28C 0.9600 .
C29 H29A 0.9600 .
C29 H29B 0.9600 .
C29 H29C 0.9600 .
C30 C35 1.395(8) .
C30 C31 1.395(8) .
C30 H30 0.9300 .
C31 C32 1.386(9) .
C31 H31 0.9300 .
C32 C33 1.374(10) .
C32 H32 0.9300 .
C33 C34 1.374(9) .
C33 H33 0.9300 .
C34 C35 1.411(7) .
C34 H34 0.9300 .
C35 C36 1.493(8) .
C36 C37 1.338(9) .
C37 C38 1.476(8) .
C37 H37 0.9300 .
C38 C39 1.398(9) .
C38 C43 1.408(7) .
C39 C40 1.369(9) .
C39 H39 0.9300 .
C40 C41 1.399(8) .
C40 H40 0.9300 .
C41 C42 1.360(10) .
C41 H41 0.9300 .
C42 C43 1.375(8) .
C42 H42 0.9300 .
C43 H43 0.9300 .
C44 C49 1.397(7) .
C44 C45 1.409(6) .
C45 C46 1.398(7) .
C45 C53 1.524(7) .
C46 C47 1.374(7) .
C46 H46 0.9300 .
C47 C48 1.374(7) .
C47 H47 0.9300 .
C48 C49 1.399(7) .
C48 H48 0.9300 .
C49 C50 1.520(7) .
C50 C52 1.530(8) .
C50 C51 1.541(7) .
C50 H50 0.9800 .
C51 H51A 0.9600 .
C51 H51B 0.9600 .
C51 H51C 0.9600 .
C52 H52A 0.9600 .
C52 H52B 0.9600 .
C52 H52C 0.9600 .
C53 C54 1.522(8) .
C53 C55 1.544(7) .
C53 H53 0.9800 .
C54 H54A 0.9600 .
C54 H54B 0.9600 .
C54 H54C 0.9600 .
C55 H55A 0.9600 .
C55 H55B 0.9600 .
C55 H55C 0.9600 .
C56 C57 1.417(6) .
C56 H56 0.9300 .
C57 C58 1.398(7) .
C58 C59 1.391(7) .
C58 H58 0.9300 .
C59 C60 1.404(8) .
C59 H59 0.9300 .
C60 C61 1.522(7) .
C61 C62 1.521(7) .
C61 C63 1.535(8) .
C61 C64 1.542(7) .
C62 H62A 0.9600 .
C62 H62B 0.9600 .
C62 H62C 0.9600 .
C63 H63A 0.9600 .
C63 H63B 0.9600 .
C63 H63C 0.9600 .
C64 H64A 0.9600 .
C64 H64B 0.9600 .
C64 H64C 0.9600 .
C65 C67 1.510(9) .
C65 C66 1.525(7) .
C65 H65 0.9800 .
C66 H66A 0.9600 .
C66 H66B 0.9600 .
C66 H66C 0.9600 .
C67 H67A 0.9600 .
C67 H67B 0.9600 .
C67 H67C 0.9600 .
C68 C69 1.515(8) .
C68 H68A 0.9700 .
C68 H68B 0.9700 .
C69 C70 1.437(9) .
C69 H69A 0.9700 .
C69 H69B 0.9700 .
C70 C71 1.405(8) .
C70 H70A 0.9700 .
C70 H70B 0.9700 .
C71 H71A 0.9700 .
C71 H71B 0.9700 .
C72 C73 1.547(10) .
C73 C74 1.545(10) .
C74 C75 1.528(10) .
C75 C76 1.519(9) .
C76 C77 1.528(10) .
C72' C73' 1.539(10) .
C73' C74' 1.553(10) .
C74' C75' 1.537(10) .
C75' C76' 1.546(10) .
C76' C77' 1.548(10) .
C77' C77' 1.45(5) 2_565

loop_
_geom_torsion_atom_site_label_1
_geom_torsion_atom_site_label_2
_geom_torsion_atom_site_label_3
_geom_torsion_atom_site_label_4
_geom_torsion
_geom_torsion_site_symmetry_4
N2 Al1 O1 Sm1 34.8(19) .
N1 Al1 O1 Sm1 137.3(18) .
C36 Al1 O1 Sm1 -94.8(19) .
O3 Sm1 O1 Al1 -6.3(19) .
O2 Sm1 O1 Al1 85.0(19) .
N4 Sm1 O1 Al1 -120.0(18) .
N3 Sm1 O1 Al1 161.1(18) .
O3 Sm1 O2 C68 171.6(5) .
O1 Sm1 O2 C68 53.3(5) .
N4 Sm1 O2 C68 -83.2(5) .
N3 Sm1 O2 C68 -79.6(5) .
O3 Sm1 O2 C71 -5.9(6) .
O1 Sm1 O2 C71 -124.2(6) .
N4 Sm1 O2 C71 99.3(6) .
N3 Sm1 O2 C71 103.0(6) .
O1 Sm1 O3 C65 -124.5(15) .
O2 Sm1 O3 C65 140.1(15) .
N4 Sm1 O3 C65 -5.5(15) .
N3 Sm1 O3 C65 65.1(15) .
O1 Al1 N1 C14 -82.3(4) .
N2 Al1 N1 C14 33.3(4) .
C36 Al1 N1 C14 147.5(4) .
O1 Al1 N1 C1 87.3(4) .
N2 Al1 N1 C1 -157.1(4) .
C36 Al1 N1 C1 -42.9(5) .
O1 Al1 N2 C16 71.9(4) .
N1 Al1 N2 C16 -40.4(4) .
C36 Al1 N2 C16 -155.8(3) .
O1 Al1 N2 C18 -102.0(4) .
N1 Al1 N2 C18 145.6(4) .
C36 Al1 N2 C18 30.3(4) .
O3 Sm1 N3 C56 -95.5(3) .
O1 Sm1 N3 C56 96.1(3) .
O2 Sm1 N3 C56 -179.4(3) .
N4 Sm1 N3 C56 -1.6(3) .
O3 Sm1 N3 C44 75.4(4) .
O1 Sm1 N3 C44 -93.0(4) .
O2 Sm1 N3 C44 -8.5(4) .
N4 Sm1 N3 C44 169.2(4) .
O3 Sm1 N4 C60 -72.2(5) .
O1 Sm1 N4 C60 52.8(5) .
O2 Sm1 N4 C60 -174.0(4) .
N3 Sm1 N4 C60 -177.8(5) .
O3 Sm1 N4 C57 109.5(3) .
O1 Sm1 N4 C57 -125.5(3) .
O2 Sm1 N4 C57 7.8(4) .
N3 Sm1 N4 C57 4.0(3) .
C14 N1 C1 C2 82.5(6) .
Al1 N1 C1 C2 -87.2(5) .
C14 N1 C1 C6 -100.0(5) .
Al1 N1 C1 C6 90.3(5) .
C6 C1 C2 C3 0.9(7) .
N1 C1 C2 C3 178.3(4) .
C6 C1 C2 C10 -177.3(4) .
N1 C1 C2 C10 0.1(7) .
C1 C2 C3 C4 -0.5(8) .
C10 C2 C3 C4 177.8(5) .
C2 C3 C4 C5 -0.2(9) .
C3 C4 C5 C6 0.6(9) .
C4 C5 C6 C1 -0.2(8) .
C4 C5 C6 C7 179.0(5) .
C2 C1 C6 C5 -0.6(7) .
N1 C1 C6 C5 -178.0(4) .
C2 C1 C6 C7 -179.7(4) .
N1 C1 C6 C7 2.9(7) .
C5 C6 C7 C9 -80.7(6) .
C1 C6 C7 C9 98.3(6) .
C5 C6 C7 C8 44.4(7) .
C1 C6 C7 C8 -136.5(5) .
C3 C2 C10 C11 57.5(6) .
C1 C2 C10 C11 -124.3(5) .
C3 C2 C10 C12 -65.0(6) .
C1 C2 C10 C12 113.2(5) .
C1 N1 C14 C15 179.4(5) .
Al1 N1 C14 C15 -11.0(7) .
C1 N1 C14 C13 -1.6(7) .
Al1 N1 C14 C13 168.0(4) .
N1 C14 C15 C16 -16.6(9) .
C13 C14 C15 C16 164.4(5) .
C18 N2 C16 C15 -158.3(5) .
Al1 N2 C16 C15 27.2(7) .
C18 N2 C16 C17 21.9(7) .
Al1 N2 C16 C17 -152.6(4) .
C14 C15 C16 N2 7.1(9) .
C14 C15 C16 C17 -173.1(5) .
C16 N2 C18 C19 72.9(6) .
Al1 N2 C18 C19 -113.2(5) .
C16 N2 C18 C23 -110.6(5) .
Al1 N2 C18 C23 63.4(5) .
C23 C18 C19 C20 -2.9(7) .
N2 C18 C19 C20 173.7(4) .
C23 C18 C19 C27 177.7(4) .
N2 C18 C19 C27 -5.7(7) .
C18 C19 C20 C21 0.9(7) .
C27 C19 C20 C21 -179.6(5) .
C19 C20 C21 C22 1.3(8) .
C20 C21 C22 C23 -1.5(8) .
C21 C22 C23 C18 -0.5(7) .
C21 C22 C23 C24 178.0(5) .
C19 C18 C23 C22 2.7(7) .
N2 C18 C23 C22 -173.8(4) .
C19 C18 C23 C24 -175.8(4) .
N2 C18 C23 C24 7.7(7) .
C22 C23 C24 C26 -52.3(6) .
C18 C23 C24 C26 126.2(5) .
C22 C23 C24 C25 71.3(6) .
C18 C23 C24 C25 -110.2(5) .
C18 C19 C27 C29 -120.4(6) .
C20 C19 C27 C29 60.2(6) .
C18 C19 C27 C28 113.7(6) .
C20 C19 C27 C28 -65.7(7) .
C35 C30 C31 C32 0.5(9) .
C30 C31 C32 C33 -1.0(9) .
C31 C32 C33 C34 0.1(10) .
C32 C33 C34 C35 1.4(10) .
C31 C30 C35 C34 0.9(8) .
C31 C30 C35 C36 -179.2(5) .
C33 C34 C35 C30 -1.8(9) .
C33 C34 C35 C36 178.3(6) .
C30 C35 C36 C37 130.0(6) .
C34 C35 C36 C37 -50.1(7) .
C30 C35 C36 Al1 -55.9(6) .
C34 C35 C36 Al1 124.0(5) .
O1 Al1 C36 C37 140.9(4) .
N2 Al1 C36 C37 10.5(4) .
N1 Al1 C36 C37 -92.7(4) .
O1 Al1 C36 C35 -33.3(4) .
N2 Al1 C36 C35 -163.8(3) .
N1 Al1 C36 C35 93.0(4) .
C35 C36 C37 C38 -6.3(8) .
Al1 C36 C37 C38 179.5(4) .
C36 C37 C38 C39 157.3(6) .
C36 C37 C38 C43 -24.6(9) .
C43 C38 C39 C40 2.5(10) .
C37 C38 C39 C40 -179.3(6) .
C38 C39 C40 C41 -1.8(12) .
C39 C40 C41 C42 -0.1(13) .
C40 C41 C42 C43 1.1(12) .
C41 C42 C43 C38 -0.3(11) .
C39 C38 C43 C42 -1.5(9) .
C37 C38 C43 C42 -179.5(6) .
C56 N3 C44 C49 92.0(6) .
Sm1 N3 C44 C49 -78.7(6) .
C56 N3 C44 C45 -89.6(6) .
Sm1 N3 C44 C45 99.7(5) .
C49 C44 C45 C46 -1.6(8) .
N3 C44 C45 C46 -180.0(5) .
C49 C44 C45 C53 179.4(5) .
N3 C44 C45 C53 1.0(8) .
C44 C45 C46 C47 0.1(8) .
C53 C45 C46 C47 179.1(5) .
C45 C46 C47 C48 0.5(9) .
C46 C47 C48 C49 0.3(8) .
C45 C44 C49 C48 2.4(8) .
N3 C44 C49 C48 -179.2(5) .
C45 C44 C49 C50 -179.1(5) .
N3 C44 C49 C50 -0.7(8) .
C47 C48 C49 C44 -1.7(8) .
C47 C48 C49 C50 179.7(5) .
C44 C49 C50 C52 -84.8(6) .
C48 C49 C50 C52 93.7(6) .
C44 C49 C50 C51 152.2(6) .
C48 C49 C50 C51 -29.3(8) .
C46 C45 C53 C54 -86.9(6) .
C44 C45 C53 C54 92.1(6) .
C46 C45 C53 C55 37.4(8) .
C44 C45 C53 C55 -143.7(6) .
C44 N3 C56 C57 -173.8(4) .
Sm1 N3 C56 C57 -1.0(5) .
C60 N4 C57 C58 -1.3(5) .
Sm1 N4 C57 C58 177.6(3) .
C60 N4 C57 C56 174.7(4) .
Sm1 N4 C57 C56 -6.5(5) .
N3 C56 C57 N4 5.2(7) .
N3 C56 C57 C58 -179.5(5) .
N4 C57 C58 C59 0.2(5) .
C56 C57 C58 C59 -175.5(5) .
C57 C58 C59 C60 1.0(5) .
C57 N4 C60 C59 1.9(5) .
Sm1 N4 C60 C59 -176.5(3) .
C57 N4 C60 C61 -178.9(4) .
Sm1 N4 C60 C61 2.8(7) .
C58 C59 C60 N4 -1.8(6) .
C58 C59 C60 C61 178.9(4) .
N4 C60 C61 C62 -116.2(5) .
C59 C60 C61 C62 63.0(6) .
N4 C60 C61 C63 5.7(6) .
C59 C60 C61 C63 -175.2(5) .
N4 C60 C61 C64 125.7(5) .
C59 C60 C61 C64 -55.2(6) .
Sm1 O3 C65 C67 -18.3(17) .
Sm1 O3 C65 C66 -141.8(13) .
C71 O2 C68 C69 -16.0(8) .
Sm1 O2 C68 C69 166.0(4) .
O2 C68 C69 C70 9.2(9) .
C68 C69 C70 C71 1.1(10) .
C69 C70 C71 O2 -10.9(11) .
C68 O2 C71 C70 16.7(9) .
Sm1 O2 C71 C70 -165.6(5) .
C72 C73 C74 C75 -177(2) .
C73 C74 C75 C76 -169(2) .
C74 C75 C76 C77 -36(3) .
C72' C73' C74' C75' -179(2) .
C73' C74' C75' C76' 149.1(18) .
C74' C75' C76' C77' 109(2) .
C75' C76' C77' C77' -44(3) 2_565
